data_8103905
loop_
_publ_author_name
'Somer, M.'
'Carillo-Cabrera, W.'
'Peters, K.'
'Peters, E.M.'
'von Schnering, H.G.'

_publ_section_title
;
 Crystal structure of tristrontium arsenide borate, Sr3 As B O3
;
_journal_name_full 'Zeitschrift fuer Kristallographie (149,1979-)'
_journal_page_first 190
_journal_page_last 190
_journal_volume 211
_journal_year 1996
_chemical_formula_sum 'As1.08 B0.92 O2.76 Sr3'
_chemical_name_systematic 'Sr3 As1.08 (B O3)0.92'
_space_group_IT_number 194
_symmetry_space_group_name_Hall '-P 6c 2c'
_symmetry_space_group_name_H-M 'P 63/m m c'
_cell_angle_alpha 90
_cell_angle_beta 90
_cell_angle_gamma 120
_cell_formula_units_Z 2
_cell_length_a 5.253
_cell_length_b 5.253
_cell_length_c 12.988
_cell_volume 310.376
_citation_journal_id_ASTM ZEKRDZ
_cod_data_source_file Somer_ZEKRDZ_1996_1879.cif
_cod_data_source_block As1.08B0.92O2.76Sr3
_cod_original_cell_volume 310.3757
_cod_database_code 8103905

loop_
_symmetry_equiv_pos_as_xyz
x,y,z
x-y,x,z+1/2
-y,x-y,z
-x,-y,z+1/2
-x+y,-x,z
y,-x+y,z+1/2
-y,-x,-z+1/2
x-y,-y,-z
x,x-y,-z+1/2
y,x,-z
-x+y,y,-z+1/2
-x,-x+y,-z
-x,-y,-z
-x+y,-x,-z-1/2
y,-x+y,-z
x,y,-z-1/2
x-y,x,-z
-y,x-y,-z-1/2
y,x,z-1/2
-x+y,y,z
-x,-x+y,z-1/2
-y,-x,z
x-y,-y,z-1/2
x,x-y,z

loop_
_atom_site_label
_atom_site_type_symbol
_atom_site_fract_x
_atom_site_fract_y
_atom_site_fract_z
_atom_site_occupancy
_atom_site_U_iso_or_equiv
Sr2 Sr+2 0 0 0.25 1 0.0
As1 As-3 0 0 0 1 0.0
O1 O-2 0.5164 0.0328 0.25 0.92 0.0
As2 As-3 0.3333 0.6667 0.75 0.08 0.0
Sr1 Sr+2 0.3333 0.6667 0.102 1 0.0
B1 B+3 0.3333 0.6667 0.75 0.92 0.0
